data_7011653
loop_
_publ_author_name
'McMorran, David A.'
'Steel, Peter J.'

_publ_section_title
;
 New U- and Y-shaped components for metallosupramolecular assemblies:
 synthesis and coordination chemistry of 2,6-bis(3-pyridyloxy)pyrazine
;
_journal_issue 17
_journal_name_full 'Journal of the Chemical Society, Dalton Transactions'
_journal_page_first 3321
_journal_paper_doi 10.1039/b202593k
_journal_year 2002
_chemical_formula_sum 'C14 H10 Cu I N4 O2'
_chemical_formula_weight 456.70
_space_group_IT_number 15
_symmetry_cell_setting monoclinic
_symmetry_space_group_name_Hall '-C 2yc'
_symmetry_space_group_name_H-M 'C 1 2/c 1'
_atom_sites_solution_hydrogens geom
_atom_sites_solution_primary direct
_atom_sites_solution_secondary difmap
_audit_creation_method SHELXL-97
_cell_angle_alpha 90.00
_cell_angle_beta 117.819(15)
_cell_angle_gamma 90.00
_cell_formula_units_Z 8
_cell_length_a 14.819(5)
_cell_length_b 15.055(5)
_cell_length_c 15.475(7)
_cell_measurement_temperature 168(2)
_cell_volume 3053(2)
_computing_cell_refinement 'Bruker XSCANS'
_computing_data_collection 'Bruker XSCANS'
_computing_data_reduction 'Bruker SHELXTL'
_computing_molecular_graphics 'Bruker SHELXTL'
_computing_publication_material 'Bruker SHELXTL'
_computing_structure_refinement 'SHELXL-97 (Sheldrick, 1997)'
_computing_structure_solution 'SHELXS-97 (Sheldrick, 1990)'
_diffrn_ambient_temperature 168(2)
_diffrn_measured_fraction_theta_full 0.995
_diffrn_measured_fraction_theta_max 0.995
_diffrn_measurement_device_type 'Bruker P4'
_diffrn_measurement_method '\w scans'
_diffrn_radiation_monochromator graphite
_diffrn_radiation_source 'fine-focus sealed tube'
_diffrn_radiation_type MoK\a
_diffrn_radiation_wavelength 0.71073
_diffrn_reflns_av_R_equivalents 0.0297
_diffrn_reflns_av_sigmaI/netI 0.0169
_diffrn_reflns_limit_h_max 18
_diffrn_reflns_limit_h_min -18
_diffrn_reflns_limit_k_max 18
_diffrn_reflns_limit_k_min -11
_diffrn_reflns_limit_l_max 19
_diffrn_reflns_limit_l_min -19
_diffrn_reflns_number 19789
_diffrn_reflns_theta_full 26.37
_diffrn_reflns_theta_max 26.37
_diffrn_reflns_theta_min 2.06
_exptl_absorpt_coefficient_mu 3.464
_exptl_absorpt_correction_T_max 0.7233
_exptl_absorpt_correction_T_min 0.3944
_exptl_absorpt_correction_type multi-scan
_exptl_absorpt_process_details 'Blessing, Acta Cryst. (1995) A57 33-38'
_exptl_crystal_colour yellow
_exptl_crystal_density_diffrn 1.987
_exptl_crystal_density_method 'not measured'
_exptl_crystal_description block
_exptl_crystal_F_000 1760
_exptl_crystal_size_max 0.33
_exptl_crystal_size_mid 0.20
_exptl_crystal_size_min 0.10
_refine_diff_density_max 0.681
_refine_diff_density_min -0.462
_refine_diff_density_rms 0.068
_refine_ls_extinction_coef 0.00033(5)
_refine_ls_extinction_expression Fc^*^=kFc[1+0.001xFc^2^\l^3^/sin(2\q)]^-1/4^
_refine_ls_extinction_method SHELXL
_refine_ls_goodness_of_fit_ref 1.041
_refine_ls_hydrogen_treatment mixed
_refine_ls_matrix_type full
_refine_ls_number_parameters 200
_refine_ls_number_reflns 3116
_refine_ls_number_restraints 0
_refine_ls_restrained_S_all 1.041
_refine_ls_R_factor_all 0.0222
_refine_ls_R_factor_gt 0.0185
_refine_ls_shift/su_max 0.006
_refine_ls_shift/su_mean 0.001
_refine_ls_structure_factor_coef Fsqd
_refine_ls_weighting_details 'calc w=1/[\s^2^(Fo^2^)+(0.0318P)^2^+0.0000P] where P=(Fo^2^+2Fc^2^)/3'
_refine_ls_weighting_scheme calc
_refine_ls_wR_factor_gt 0.0474
_refine_ls_wR_factor_ref 0.0484
_reflns_number_gt 2782
_reflns_number_total 3116
_reflns_threshold_expression >2sigma(I)
_cod_data_source_file b202593k.txt
_cod_data_source_block 3dmy1
_cod_original_sg_symbol_H-M C2/c
_cod_database_code 7011653

loop_
_symmetry_equiv_pos_as_xyz
'x, y, z'
'-x, y, -z+1/2'
'x+1/2, y+1/2, z'
'-x+1/2, y+1/2, -z+1/2'
'-x, -y, -z'
'x, -y, z-1/2'
'-x+1/2, -y+1/2, -z'
'x+1/2, -y+1/2, z-1/2'

loop_
_atom_site_label
_atom_site_type_symbol
_atom_site_fract_x
_atom_site_fract_y
_atom_site_fract_z
_atom_site_U_iso_or_equiv
_atom_site_adp_type
_atom_site_occupancy
_atom_site_symmetry_multiplicity
_atom_site_calc_flag
_atom_site_refinement_flags
_atom_site_disorder_assembly
_atom_site_disorder_group
Cu1 Cu 0.00332(2) 0.001619(17) 0.41098(2) 0.03015(8) Uani 1 1 d . . .
I1 I 0.168026(10) 0.049801(10) 0.584663(10) 0.02783(7) Uani 1 1 d . . .
N11 N 0.06534(13) -0.10693(11) 0.38169(12) 0.0239(4) Uani 1 1 d . . .
C12 C 0.02678(16) -0.18873(14) 0.37489(15) 0.0243(4) Uani 1 1 d . . .
H12A H -0.0376 -0.1953 0.3736 0.029 Uiso 1 1 calc R . .
C13 C 0.07775(17) -0.26358(14) 0.36971(15) 0.0252(5) Uani 1 1 d . . .
C14 C 0.17105(18) -0.25655(16) 0.37042(16) 0.0316(5) Uani 1 1 d . . .
H14A H 0.2070 -0.3077 0.3674 0.038 Uiso 1 1 calc R . .
C15 C 0.21002(18) -0.17198(16) 0.37576(18) 0.0344(5) Uani 1 1 d . . .
H15A H 0.2736 -0.1639 0.3757 0.041 Uiso 1 1 calc R . .
C16 C 0.15575(17) -0.09953(16) 0.38115(16) 0.0289(5) Uani 1 1 d . . .
H16A H 0.1833 -0.0419 0.3846 0.035 Uiso 1 1 calc R . .
O10 O 0.03482(14) -0.34800(10) 0.35453(12) 0.0342(4) Uani 1 1 d . . .
N21 N 0.00305(13) -0.34259(11) 0.48822(12) 0.0239(4) Uani 1 1 d . . .
C22 C -0.02006(17) -0.37481(13) 0.40039(15) 0.0249(5) Uani 1 1 d . . .
C23 C -0.09324(18) -0.43990(14) 0.35402(17) 0.0292(5) Uani 1 1 d . . .
H23A H -0.1077 -0.4594 0.2905 0.035 Uiso 1 1 calc R . .
N24 N -0.14320(15) -0.47511(13) 0.39815(15) 0.0310(4) Uani 1 1 d . . .
C25 C -0.12131(17) -0.44439(14) 0.48677(18) 0.0293(5) Uani 1 1 d . . .
H25A H -0.1557 -0.4678 0.5204 0.035 Uiso 1 1 calc R . .
C26 C -0.04832(16) -0.37822(13) 0.52993(16) 0.0235(4) Uani 1 1 d . . .
O20 O -0.02726(12) -0.35228(10) 0.62198(11) 0.0300(3) Uani 1 1 d . . .
N31 N 0.04574(14) -0.11939(11) 0.66005(13) 0.0250(4) Uani 1 1 d . . .
C32 C -0.00650(16) -0.19443(15) 0.62323(16) 0.0256(4) Uani 1 1 d . . .
H32A H -0.0731 -0.1909 0.5695 0.031 Uiso 1 1 calc R . .
C33 C 0.03314(17) -0.27687(14) 0.66070(15) 0.0248(5) Uani 1 1 d . . .
C34 C 0.12827(18) -0.28544(16) 0.74030(16) 0.0307(5) Uani 1 1 d . . .
H34A H 0.1558 -0.3419 0.7670 0.037 Uiso 1 1 calc R . .
C35 C 0.18212(17) -0.20718(16) 0.77968(17) 0.0323(5) Uani 1 1 d . . .
H35A H 0.2480 -0.2092 0.8347 0.039 Uiso 1 1 calc R . .
C36 C 0.13909(17) -0.12664(15) 0.73814(16) 0.0290(5) Uani 1 1 d . . .
H36A H 0.1769 -0.0739 0.7657 0.035 Uiso 1 1 calc R . .

loop_
_atom_site_aniso_label
_atom_site_aniso_U_11
_atom_site_aniso_U_22
_atom_site_aniso_U_33
_atom_site_aniso_U_23
_atom_site_aniso_U_13
_atom_site_aniso_U_12
Cu1 0.02419(16) 0.02444(15) 0.03817(17) -0.00068(11) 0.01151(13) -0.00037(11)
I1 0.01838(9) 0.03564(10) 0.02661(9) -0.00274(6) 0.00809(6) -0.00432(6)
N11 0.0227(9) 0.0262(9) 0.0230(9) 0.0018(7) 0.0108(7) -0.0022(7)
C12 0.0229(11) 0.0277(10) 0.0243(11) -0.0010(9) 0.0126(9) -0.0056(9)
C13 0.0319(12) 0.0257(11) 0.0210(10) -0.0006(8) 0.0148(10) -0.0042(9)
C14 0.0325(13) 0.0357(12) 0.0306(12) -0.0029(10) 0.0181(10) 0.0032(10)
C15 0.0244(12) 0.0461(14) 0.0383(13) -0.0051(11) 0.0192(11) -0.0055(10)
C16 0.0288(12) 0.0311(11) 0.0301(11) -0.0045(9) 0.0164(10) -0.0098(10)
O10 0.0520(11) 0.0238(8) 0.0411(9) -0.0084(7) 0.0337(9) -0.0095(7)
N21 0.0253(10) 0.0217(9) 0.0271(9) 0.0008(7) 0.0142(8) -0.0008(7)
C22 0.0276(12) 0.0194(10) 0.0287(11) 0.0024(8) 0.0141(9) 0.0035(8)
C23 0.0296(12) 0.0232(11) 0.0290(12) 0.0004(9) 0.0087(10) 0.0018(9)
N24 0.0248(10) 0.0261(9) 0.0350(11) 0.0028(8) 0.0079(9) -0.0029(8)
C25 0.0237(11) 0.0258(11) 0.0390(13) 0.0064(9) 0.0151(10) -0.0002(9)
C26 0.0219(11) 0.0204(10) 0.0279(11) 0.0057(8) 0.0114(9) 0.0036(8)
O20 0.0401(9) 0.0268(8) 0.0305(8) -0.0011(7) 0.0226(8) -0.0054(7)
N31 0.0236(9) 0.0279(9) 0.0240(9) -0.0016(7) 0.0115(8) -0.0001(7)
C32 0.0223(11) 0.0302(11) 0.0244(11) 0.0001(9) 0.0110(9) -0.0008(9)
C33 0.0277(12) 0.0280(11) 0.0245(11) 0.0009(8) 0.0169(10) -0.0009(9)
C34 0.0310(13) 0.0341(12) 0.0313(12) 0.0081(10) 0.0181(11) 0.0056(10)
C35 0.0236(12) 0.0421(13) 0.0276(12) 0.0044(10) 0.0089(10) 0.0038(10)
C36 0.0259(12) 0.0334(12) 0.0267(11) -0.0033(9) 0.0114(10) -0.0025(9)

loop_
_atom_type_symbol
_atom_type_description
_atom_type_scat_dispersion_real
_atom_type_scat_dispersion_imag
_atom_type_scat_source
C C 0.0033 0.0016 'International Tables Vol C Tables 4.2.6.8 and 6.1.1.4'
H H 0.0000 0.0000 'International Tables Vol C Tables 4.2.6.8 and 6.1.1.4'
N N 0.0061 0.0033 'International Tables Vol C Tables 4.2.6.8 and 6.1.1.4'
O O 0.0106 0.0060 'International Tables Vol C Tables 4.2.6.8 and 6.1.1.4'
Cu Cu 0.3201 1.2651 'International Tables Vol C Tables 4.2.6.8 and 6.1.1.4'
I I -0.4742 1.8119 'International Tables Vol C Tables 4.2.6.8 and 6.1.1.4'

loop_
_geom_angle_atom_site_label_1
_geom_angle_atom_site_label_2
_geom_angle_atom_site_label_3
_geom_angle
_geom_angle_site_symmetry_1
_geom_angle_site_symmetry_3
_geom_angle_publ_flag
N11 Cu1 N31 131.84(7) . 5_556 ?
N11 Cu1 I1 107.81(5) . 5_556 ?
N31 Cu1 I1 99.28(5) 5_556 5_556 ?
N11 Cu1 I1 98.21(5) . . ?
N31 Cu1 I1 103.20(5) 5_556 . ?
I1 Cu1 I1 117.98(3) 5_556 . ?
N11 Cu1 Cu1 115.68(5) . 5_556 ?
N31 Cu1 Cu1 112.26(5) 5_556 5_556 ?
I1 Cu1 Cu1 60.195(17) 5_556 5_556 ?
I1 Cu1 Cu1 57.79(3) . 5_556 ?
Cu1 I1 Cu1 62.02(3) 5_556 . ?
C12 N11 C16 117.62(19) . . ?
C12 N11 Cu1 122.48(15) . . ?
C16 N11 Cu1 119.36(15) . . ?
N11 C12 C13 122.0(2) . . ?
C14 C13 C12 120.7(2) . . ?
C14 C13 O10 116.6(2) . . ?
C12 C13 O10 122.4(2) . . ?
C13 C14 C15 117.3(2) . . ?
C14 C15 C16 119.4(2) . . ?
N11 C16 C15 122.9(2) . . ?
C22 O10 C13 121.23(16) . . ?
C26 N21 C22 114.81(19) . . ?
N21 C22 O10 119.45(19) . . ?
N21 C22 C23 123.6(2) . . ?
O10 C22 C23 116.82(19) . . ?
N24 C23 C22 120.3(2) . . ?
C23 N24 C25 117.6(2) . . ?
N24 C25 C26 120.2(2) . . ?
N21 C26 O20 119.39(19) . . ?
N21 C26 C25 123.6(2) . . ?
O20 C26 C25 116.99(19) . . ?
C26 O20 C33 117.97(16) . . ?
C32 N31 C36 117.40(18) . . ?
C32 N31 Cu1 121.09(15) . 5_556 ?
C36 N31 Cu1 120.83(14) . 5_556 ?
N31 C32 C33 122.2(2) . . ?
C34 C33 C32 121.1(2) . . ?
C34 C33 O20 119.40(19) . . ?
C32 C33 O20 119.29(19) . . ?
C33 C34 C35 116.7(2) . . ?
C36 C35 C34 119.5(2) . . ?
N31 C36 C35 123.0(2) . . ?

loop_
_geom_bond_atom_site_label_1
_geom_bond_atom_site_label_2
_geom_bond_distance
_geom_bond_site_symmetry_2
_geom_bond_publ_flag
Cu1 N11 2.0272(19) . ?
Cu1 N31 2.0334(18) 5_556 ?
Cu1 I1 2.6853(9) 5_556 ?
Cu1 I1 2.7540(10) . ?
Cu1 Cu1 2.8028(14) 5_556 ?
I1 Cu1 2.6853(9) 5_556 ?
N11 C12 1.341(3) . ?
N11 C16 1.348(3) . ?
C12 C13 1.379(3) . ?
C13 C14 1.381(3) . ?
C13 O10 1.391(3) . ?
C14 C15 1.385(3) . ?
C15 C16 1.381(3) . ?
O10 C22 1.366(3) . ?
N21 C26 1.320(3) . ?
N21 C22 1.329(3) . ?
C22 C23 1.387(3) . ?
C23 N24 1.329(3) . ?
N24 C25 1.336(3) . ?
C25 C26 1.391(3) . ?
C26 O20 1.365(3) . ?
O20 C33 1.396(3) . ?
N31 C32 1.337(3) . ?
N31 C36 1.351(3) . ?
N31 Cu1 2.0334(18) 5_556 ?
C32 C33 1.380(3) . ?
C33 C34 1.379(3) . ?
C34 C35 1.394(3) . ?
C35 C36 1.381(3) . ?

loop_
_geom_torsion_atom_site_label_1
_geom_torsion_atom_site_label_2
_geom_torsion_atom_site_label_3
_geom_torsion_atom_site_label_4
_geom_torsion
_geom_torsion_site_symmetry_1
_geom_torsion_site_symmetry_2
_geom_torsion_site_symmetry_3
_geom_torsion_site_symmetry_4
_geom_torsion_publ_flag
N11 Cu1 I1 Cu1 -115.25(5) . . . 5_556 ?
N31 Cu1 I1 Cu1 108.19(5) 5_556 . . 5_556 ?
I1 Cu1 I1 Cu1 0.0 5_556 . . 5_556 ?
N31 Cu1 N11 C12 -125.90(16) 5_556 . . . ?
I1 Cu1 N11 C12 -4.90(17) 5_556 . . . ?
I1 Cu1 N11 C12 118.07(16) . . . . ?
Cu1 Cu1 N11 C12 59.96(17) 5_556 . . . ?
N31 Cu1 N11 C16 62.80(19) 5_556 . . . ?
I1 Cu1 N11 C16 -176.20(14) 5_556 . . . ?
I1 Cu1 N11 C16 -53.23(16) . . . . ?
Cu1 Cu1 N11 C16 -111.34(15) 5_556 . . . ?
C16 N11 C12 C13 1.5(3) . . . . ?
Cu1 N11 C12 C13 -169.99(15) . . . . ?
N11 C12 C13 C14 -0.6(3) . . . . ?
N11 C12 C13 O10 -174.55(19) . . . . ?
C12 C13 C14 C15 -0.5(3) . . . . ?
O10 C13 C14 C15 173.8(2) . . . . ?
C13 C14 C15 C16 0.7(3) . . . . ?
C12 N11 C16 C15 -1.2(3) . . . . ?
Cu1 N11 C16 C15 170.51(18) . . . . ?
C14 C15 C16 N11 0.1(4) . . . . ?
C14 C13 O10 C22 144.5(2) . . . . ?
C12 C13 O10 C22 -41.4(3) . . . . ?
C26 N21 C22 O10 -174.40(18) . . . . ?
C26 N21 C22 C23 0.9(3) . . . . ?
C13 O10 C22 N21 -30.7(3) . . . . ?
C13 O10 C22 C23 153.7(2) . . . . ?
N21 C22 C23 N24 -1.5(3) . . . . ?
O10 C22 C23 N24 173.9(2) . . . . ?
C22 C23 N24 C25 1.1(3) . . . . ?
C23 N24 C25 C26 -0.3(3) . . . . ?
C22 N21 C26 O20 177.35(18) . . . . ?
C22 N21 C26 C25 0.0(3) . . . . ?
N24 C25 C26 N21 -0.3(3) . . . . ?
N24 C25 C26 O20 -177.74(19) . . . . ?
N21 C26 O20 C33 12.5(3) . . . . ?
C25 C26 O20 C33 -170.01(19) . . . . ?
C36 N31 C32 C33 -1.8(3) . . . . ?
Cu1 N31 C32 C33 168.88(16) 5_556 . . . ?
N31 C32 C33 C34 1.8(3) . . . . ?
N31 C32 C33 O20 176.90(18) . . . . ?
C26 O20 C33 C34 -114.2(2) . . . . ?
C26 O20 C33 C32 70.6(3) . . . . ?
C32 C33 C34 C35 -0.7(3) . . . . ?
O20 C33 C34 C35 -175.82(19) . . . . ?
C33 C34 C35 C36 -0.2(3) . . . . ?
C32 N31 C36 C35 0.8(3) . . . . ?
Cu1 N31 C36 C35 -169.89(17) 5_556 . . . ?
C34 C35 C36 N31 0.2(3) . . . . ?
